data_4346095
loop_
_publ_author_name
'Ai, Pengfei'
'Danopoulos, Andreas A.'
'Braunstein, Pierre'

_publ_section_title
;
 Aurophilicity-triggered assembly of novel cyclic penta- and hexanuclear
 gold(I) complexes with rigid anionic NHC-type ligands.
;
_journal_issue 8
_journal_name_full 'Inorganic chemistry'
_journal_page_first 3722
_journal_page_last 3724
_journal_paper_doi 10.1021/acs.inorgchem.5b00276
_journal_volume 54
_journal_year 2015
_chemical_formula_moiety '2(C33 H60 Au5 Cl N6 P3), 2(Au Cl2), C H2 Cl2'
_chemical_formula_sum 'C67 H122 Au12 Cl8 N12 P6'
_chemical_formula_weight 3928.78
_space_group_crystal_system triclinic
_space_group_IT_number 2
_space_group_name_Hall '-P 1'
_space_group_name_H-M_alt 'P -1'
_atom_sites_solution_hydrogens geom
_atom_sites_solution_primary direct
_atom_sites_solution_secondary difmap
_audit_creation_method SHELXL-2013
_cell_angle_alpha 107.8760(10)
_cell_angle_beta 94.7470(10)
_cell_angle_gamma 103.6940(10)
_cell_formula_units_Z 2
_cell_length_a 16.0263(7)
_cell_length_b 18.0153(7)
_cell_length_c 21.3623(9)
_cell_measurement_reflns_used 9641
_cell_measurement_temperature 173(2)
_cell_measurement_theta_max 29.94
_cell_measurement_theta_min 2.68
_cell_volume 5621.9(4)
_computing_cell_refinement 'Bruker SAINT'
_computing_data_collection 'Bruker APEX2'
_computing_data_reduction 'Bruker SAINT'
_computing_molecular_graphics 'Bruker SHELXTL'
_computing_publication_material 'Bruker SHELXTL'
_computing_structure_refinement 'SHELXL-2013 (Sheldrick, 2013)'
_computing_structure_solution 'SHELXS-2013 (Sheldrick, 2013)'
_diffrn_ambient_temperature 173(2)
_diffrn_measured_fraction_theta_full 0.998
_diffrn_measured_fraction_theta_max 0.981
_diffrn_measurement_device_type 'Bruker APEX-II CCD'
_diffrn_measurement_method '\f and \w scans'
_diffrn_radiation_type MoK\a
_diffrn_radiation_wavelength 0.71073
_diffrn_reflns_av_R_equivalents 0.0787
_diffrn_reflns_av_unetI/netI 0.1110
_diffrn_reflns_Laue_measured_fraction_full 0.998
_diffrn_reflns_Laue_measured_fraction_max 0.981
_diffrn_reflns_limit_h_max 22
_diffrn_reflns_limit_h_min -22
_diffrn_reflns_limit_k_max 25
_diffrn_reflns_limit_k_min -25
_diffrn_reflns_limit_l_max 29
_diffrn_reflns_limit_l_min -29
_diffrn_reflns_number 86485
_diffrn_reflns_point_group_measured_fraction_full 0.998
_diffrn_reflns_point_group_measured_fraction_max 0.981
_diffrn_reflns_theta_full 25.242
_diffrn_reflns_theta_max 30.007
_diffrn_reflns_theta_min 1.543
_diffrn_source 'fine-focus sealed tube'
_exptl_absorpt_coefficient_mu 15.901
_exptl_absorpt_correction_T_max 0.7460
_exptl_absorpt_correction_T_min 0.2675
_exptl_absorpt_correction_type multi-scan
_exptl_absorpt_process_details sadabs
_exptl_crystal_colour colourless
_exptl_crystal_density_diffrn 2.321
_exptl_crystal_description plate
_exptl_crystal_F_000 3564
_exptl_crystal_size_max 0.380
_exptl_crystal_size_mid 0.300
_exptl_crystal_size_min 0.150
_platon_squeeze_details
;
 The residual electron density was assigned to four molecules of the
 methylene chloride solvent [356/2 = 178 e per asymmetric unit; four
 molecules of CH2Cl2 would give 168e].
;
_refine_diff_density_max 6.722
_refine_diff_density_min -7.088
_refine_diff_density_rms 0.504
_refine_ls_extinction_method none
_refine_ls_goodness_of_fit_ref 1.099
_refine_ls_hydrogen_treatment constr
_refine_ls_matrix_type full
_refine_ls_number_parameters 868
_refine_ls_number_reflns 32213
_refine_ls_number_restraints 0
_refine_ls_restrained_S_all 1.099
_refine_ls_R_factor_all 0.1191
_refine_ls_R_factor_gt 0.0733
_refine_ls_shift/su_max 0.001
_refine_ls_shift/su_mean 0.000
_refine_ls_structure_factor_coef Fsqd
_refine_ls_weighting_details 'w=1/[\s^2^(Fo^2^)+(0.0969P)^2^] where P=(Fo^2^+2Fc^2^)/3'
_refine_ls_weighting_scheme calc
_refine_ls_wR_factor_gt 0.1831
_refine_ls_wR_factor_ref 0.2007
_reflns_Friedel_coverage 0.000
_reflns_number_gt 20282
_reflns_number_total 32213
_reflns_threshold_expression 'I > 2\s(I)'
_cod_data_source_file ic5b00276_si_002.cif
_cod_data_source_block pbpa131030
_cod_database_code 4346095
_shelx_space_group_comment
;
The symmetry employed for this shelxl refinement is uniquely defined
by the following loop, which should always be used as a source of
symmetry information in preference to the above space-group names.
They are only intended as comments.
;
_shelx_estimated_absorpt_t_min 0.065
_shelx_estimated_absorpt_t_max 0.199
_shelxl_version_number 2013-4

loop_
_space_group_symop_operation_xyz
'x, y, z'
'-x, -y, -z'

loop_
_atom_site_label
_atom_site_type_symbol
_atom_site_fract_x
_atom_site_fract_y
_atom_site_fract_z
_atom_site_U_iso_or_equiv
_atom_site_adp_type
_atom_site_occupancy
_atom_site_site_symmetry_order
_atom_site_calc_flag
_atom_site_refinement_flags_posn
_atom_site_refinement_flags_adp
_atom_site_refinement_flags_occupancy
C1 C 0.4644(9) 0.3116(8) 0.6602(8) 0.0245(13) Uani 1 1 d . . .
C2 C 0.4445(9) 0.4316(8) 0.6622(7) 0.0245(13) Uani 1 1 d . . .
H2 H 0.4214 0.4768 0.6683 0.029 Uiso 1 1 calc R U .
C3 C 0.5215(9) 0.4259(8) 0.6427(7) 0.0245(13) Uani 1 1 d . . .
H3 H 0.5612 0.4654 0.6306 0.029 Uiso 1 1 calc R U .
C4 C 0.2298(11) 0.3654(10) 0.6620(9) 0.040(3) Uani 1 1 d . . .
C5 C 0.2036(14) 0.2946(13) 0.5931(10) 0.059(6) Uani 1 1 d . . .
H5A H 0.1482 0.2947 0.5700 0.088 Uiso 1 1 calc R U .
H5B H 0.1972 0.2426 0.6005 0.088 Uiso 1 1 calc R U .
H5C H 0.2490 0.3023 0.5658 0.088 Uiso 1 1 calc R U .
C6 C 0.1489(11) 0.3595(15) 0.7072(14) 0.086(9) Uani 1 1 d . . .
H6A H 0.1578 0.4120 0.7424 0.128 Uiso 1 1 calc R U .
H6B H 0.1490 0.3176 0.7275 0.128 Uiso 1 1 calc R U .
H6C H 0.0929 0.3457 0.6781 0.128 Uiso 1 1 calc R U .
C7 C 0.2469(12) 0.4488(10) 0.6498(12) 0.057(6) Uani 1 1 d . . .
H7A H 0.2860 0.4498 0.6169 0.086 Uiso 1 1 calc R U .
H7B H 0.2739 0.4929 0.6918 0.086 Uiso 1 1 calc R U .
H7C H 0.1916 0.4558 0.6330 0.086 Uiso 1 1 calc R U .
C8 C 0.3539(11) 0.4072(10) 0.7981(9) 0.040(3) Uani 1 1 d . . .
C9 C 0.2901(14) 0.3769(13) 0.8404(10) 0.057(6) Uani 1 1 d . . .
H9A H 0.3142 0.4052 0.8878 0.086 Uiso 1 1 calc R U .
H9B H 0.2810 0.3184 0.8301 0.086 Uiso 1 1 calc R U .
H9C H 0.2344 0.3878 0.8302 0.086 Uiso 1 1 calc R U .
C10 C 0.3650(12) 0.4991(10) 0.8095(10) 0.047(5) Uani 1 1 d . . .
H10A H 0.3812 0.5301 0.8573 0.070 Uiso 1 1 calc R U .
H10B H 0.3099 0.5063 0.7922 0.070 Uiso 1 1 calc R U .
H10C H 0.4107 0.5186 0.7859 0.070 Uiso 1 1 calc R U .
C11 C 0.4417(11) 0.3937(10) 0.8170(8) 0.036(4) Uani 1 1 d . . .
H11A H 0.4839 0.4159 0.7922 0.054 Uiso 1 1 calc R U .
H11B H 0.4351 0.3354 0.8059 0.054 Uiso 1 1 calc R U .
H11C H 0.4623 0.4212 0.8650 0.054 Uiso 1 1 calc R U .
C12 C 0.7308(10) 0.1961(9) 0.6065(9) 0.033(2) Uani 1 1 d . . .
C13 C 0.8591(10) 0.2373(9) 0.5748(9) 0.033(2) Uani 1 1 d . . .
H13 H 0.9138 0.2380 0.5605 0.040 Uiso 1 1 calc R U .
C14 C 0.8182(10) 0.2999(9) 0.5847(9) 0.033(2) Uani 1 1 d . . .
H14 H 0.8402 0.3519 0.5811 0.040 Uiso 1 1 calc R U .
C15 C 0.9208(9) 0.1075(11) 0.6484(9) 0.039(4) Uani 1 1 d . . .
C16 C 0.9340(12) 0.0277(12) 0.6504(10) 0.051(5) Uani 1 1 d . . .
H16A H 0.9666 0.0361 0.6940 0.076 Uiso 1 1 calc R U .
H16B H 0.9668 0.0072 0.6153 0.076 Uiso 1 1 calc R U .
H16C H 0.8772 -0.0117 0.6430 0.076 Uiso 1 1 calc R U .
C17 C 1.0043(15) 0.1610(16) 0.6370(12) 0.081(6) Uani 1 1 d . . .
H17A H 1.0503 0.1770 0.6756 0.122 Uiso 1 1 calc R U .
H17B H 0.9926 0.2096 0.6311 0.122 Uiso 1 1 calc R U .
H17C H 1.0232 0.1304 0.5969 0.122 Uiso 1 1 calc R U .
C18 C 0.9030(16) 0.1568(17) 0.7116(12) 0.081(6) Uani 1 1 d . . .
H18A H 0.8483 0.1279 0.7213 0.122 Uiso 1 1 calc R U .
H18B H 0.8979 0.2087 0.7083 0.122 Uiso 1 1 calc R U .
H18C H 0.9507 0.1668 0.7475 0.122 Uiso 1 1 calc R U .
C19 C 0.8268(10) 0.0320(10) 0.4963(8) 0.032(4) Uani 1 1 d . . .
C20 C 0.7414(13) 0.0330(14) 0.4583(10) 0.059(6) Uani 1 1 d . . .
H20A H 0.7470 0.0252 0.4116 0.088 Uiso 1 1 calc R U .
H20B H 0.7294 0.0853 0.4786 0.088 Uiso 1 1 calc R U .
H20C H 0.6934 -0.0108 0.4606 0.088 Uiso 1 1 calc R U .
C21 C 0.8308(15) -0.0501(10) 0.4875(9) 0.053(5) Uani 1 1 d . . .
H21A H 0.7892 -0.0743 0.5118 0.080 Uiso 1 1 calc R U .
H21B H 0.8898 -0.0490 0.5049 0.080 Uiso 1 1 calc R U .
H21C H 0.8161 -0.0826 0.4400 0.080 Uiso 1 1 calc R U .
C22 C 0.9044(15) 0.0728(14) 0.4705(11) 0.066(7) Uani 1 1 d . . .
H22A H 0.9552 0.0967 0.5062 0.099 Uiso 1 1 calc R U .
H22B H 0.8905 0.1155 0.4557 0.099 Uiso 1 1 calc R U .
H22C H 0.9175 0.0324 0.4329 0.099 Uiso 1 1 calc R U .
C23 C 0.5212(8) 0.0653(8) 0.6552(7) 0.020(3) Uani 1 1 d . . .
C24 C 0.4365(10) -0.0305(9) 0.6858(9) 0.033(4) Uani 1 1 d . . .
H24 H 0.4131 -0.0792 0.6947 0.040 Uiso 1 1 calc R U .
C25 C 0.3985(10) 0.0327(9) 0.6937(9) 0.035(4) Uani 1 1 d . . .
H25 H 0.3451 0.0356 0.7093 0.042 Uiso 1 1 calc R U .
C26 C 0.5245(11) -0.1568(9) 0.5684(8) 0.034(4) Uani 1 1 d . . .
C27 C 0.5082(15) -0.1195(13) 0.5156(9) 0.060(6) Uani 1 1 d . . .
H27A H 0.4793 -0.1627 0.4734 0.090 Uiso 1 1 calc R U .
H27B H 0.5639 -0.0882 0.5094 0.090 Uiso 1 1 calc R U .
H27C H 0.4709 -0.0836 0.5298 0.090 Uiso 1 1 calc R U .
C28 C 0.4382(13) -0.2072(13) 0.5789(12) 0.064(6) Uani 1 1 d . . .
H28A H 0.4226 -0.1775 0.6209 0.095 Uiso 1 1 calc R U .
H28B H 0.4450 -0.2592 0.5806 0.095 Uiso 1 1 calc R U .
H28C H 0.3921 -0.2170 0.5417 0.095 Uiso 1 1 calc R U .
C29 C 0.5823(14) -0.2125(13) 0.5462(12) 0.066(7) Uani 1 1 d . . .
H29A H 0.5706 -0.2552 0.5663 0.099 Uiso 1 1 calc R U .
H29B H 0.6436 -0.1810 0.5605 0.099 Uiso 1 1 calc R U .
H29C H 0.5701 -0.2372 0.4975 0.099 Uiso 1 1 calc R U .
C30 C 0.6198(9) -0.0889(9) 0.7195(7) 0.024(3) Uani 1 1 d . . .
C31 C 0.6984(13) -0.1225(14) 0.7099(10) 0.058(6) Uani 1 1 d . . .
H31A H 0.7166 -0.1349 0.7497 0.087 Uiso 1 1 calc R U .
H31B H 0.7464 -0.0821 0.7032 0.087 Uiso 1 1 calc R U .
H31C H 0.6828 -0.1721 0.6709 0.087 Uiso 1 1 calc R U .
C32 C 0.6518(18) -0.0067(14) 0.7724(10) 0.076(8) Uani 1 1 d . . .
H32A H 0.6795 -0.0116 0.8130 0.114 Uiso 1 1 calc R U .
H32B H 0.6026 0.0160 0.7820 0.114 Uiso 1 1 calc R U .
H32C H 0.6943 0.0293 0.7566 0.114 Uiso 1 1 calc R U .
C33 C 0.5490(14) -0.1488(15) 0.7390(12) 0.067(7) Uani 1 1 d . . .
H33A H 0.5176 -0.1942 0.6989 0.101 Uiso 1 1 calc R U .
H33B H 0.5081 -0.1206 0.7603 0.101 Uiso 1 1 calc R U .
H33C H 0.5767 -0.1695 0.7702 0.101 Uiso 1 1 calc R U .
C34 C 0.7602(9) 1.1753(8) 0.9414(8) 0.0251(13) Uani 1 1 d . . .
C35 C 0.6663(9) 1.2477(8) 0.9751(8) 0.0251(13) Uani 1 1 d . . .
H35 H 0.6393 1.2905 0.9859 0.030 Uiso 1 1 calc R U .
C36 C 0.6391(9) 1.1770(8) 0.9817(8) 0.0251(13) Uani 1 1 d . . .
H36 H 0.5874 1.1594 0.9982 0.030 Uiso 1 1 calc R U .
C37 C 0.7274(10) 1.3244(10) 0.8516(9) 0.037(4) Uani 1 1 d . . .
C38 C 0.6902(12) 1.2365(11) 0.8080(11) 0.056(6) Uani 1 1 d . . .
H38A H 0.6620 1.2335 0.7645 0.084 Uiso 1 1 calc R U .
H38B H 0.6473 1.2088 0.8294 0.084 Uiso 1 1 calc R U .
H38C H 0.7373 1.2101 0.8018 0.084 Uiso 1 1 calc R U .
C39 C 0.7825(14) 1.3660(12) 0.8100(10) 0.055(6) Uani 1 1 d . . .
H39A H 0.8043 1.4244 0.8345 0.082 Uiso 1 1 calc R U .
H39B H 0.7466 1.3569 0.7674 0.082 Uiso 1 1 calc R U .
H39C H 0.8319 1.3431 0.8014 0.082 Uiso 1 1 calc R U .
C40 C 0.6551(12) 1.3653(14) 0.8706(11) 0.061(6) Uani 1 1 d . . .
H40A H 0.6778 1.4240 0.8809 0.091 Uiso 1 1 calc R U .
H40B H 0.6349 1.3545 0.9099 0.091 Uiso 1 1 calc R U .
H40C H 0.6064 1.3436 0.8333 0.091 Uiso 1 1 calc R U .
C41 C 0.8297(9) 1.4163(9) 1.0002(8) 0.032(4) Uani 1 1 d . . .
C42 C 0.8774(11) 1.4891(10) 0.9778(9) 0.043(4) Uani 1 1 d . . .
H42A H 0.8365 1.4976 0.9458 0.064 Uiso 1 1 calc R U .
H42B H 0.9267 1.4762 0.9568 0.064 Uiso 1 1 calc R U .
H42C H 0.8987 1.5385 1.0169 0.064 Uiso 1 1 calc R U .
C43 C 0.8955(12) 1.4037(11) 1.0495(9) 0.045(5) Uani 1 1 d . . .
H43A H 0.9219 1.4550 1.0861 0.067 Uiso 1 1 calc R U .
H43B H 0.9411 1.3853 1.0265 0.067 Uiso 1 1 calc R U .
H43C H 0.8656 1.3628 1.0676 0.067 Uiso 1 1 calc R U .
C44 C 0.7583(11) 1.4424(12) 1.0362(10) 0.051(6) Uani 1 1 d . . .
H44A H 0.7323 1.4024 1.0565 0.076 Uiso 1 1 calc R U .
H44B H 0.7133 1.4463 1.0043 0.076 Uiso 1 1 calc R U .
H44C H 0.7831 1.4954 1.0711 0.076 Uiso 1 1 calc R U .
C45 C 0.7291(9) 0.8676(9) 0.9090(9) 0.030(2) Uani 1 1 d . . .
C46 C 0.6305(9) 0.7666(9) 0.9321(9) 0.030(2) Uani 1 1 d . . .
H46 H 0.6000 0.7155 0.9341 0.036 Uiso 1 1 calc R U .
C47 C 0.6086(9) 0.8373(9) 0.9543(9) 0.030(2) Uani 1 1 d . . .
H47 H 0.5606 0.8444 0.9765 0.036 Uiso 1 1 calc R U .
C48 C 0.8174(10) 0.7033(10) 0.9479(9) 0.035(4) Uani 1 1 d . . .
C49 C 0.7506(11) 0.6477(11) 0.9772(10) 0.043(4) Uani 1 1 d . . .
H49A H 0.7247 0.5944 0.9428 0.064 Uiso 1 1 calc R U .
H49B H 0.7045 0.6734 0.9910 0.064 Uiso 1 1 calc R U .
H49C H 0.7813 0.6410 1.0158 0.064 Uiso 1 1 calc R U .
C50 C 0.8528(15) 0.7880(11) 1.0050(10) 0.062(7) Uani 1 1 d . . .
H50A H 0.8038 0.8061 1.0227 0.093 Uiso 1 1 calc R U .
H50B H 0.8857 0.8278 0.9871 0.093 Uiso 1 1 calc R U .
H50C H 0.8911 0.7831 1.0409 0.093 Uiso 1 1 calc R U .
C51 C 0.8923(11) 0.6614(13) 0.9307(11) 0.055(6) Uani 1 1 d . . .
H51A H 0.9111 0.6448 0.9679 0.082 Uiso 1 1 calc R U .
H51B H 0.9417 0.6998 0.9232 0.082 Uiso 1 1 calc R U .
H51C H 0.8708 0.6136 0.8902 0.082 Uiso 1 1 calc R U .
C52 C 0.7026(10) 0.6338(10) 0.8061(8) 0.032(4) Uani 1 1 d . . .
C53 C 0.6772(14) 0.6696(13) 0.7540(10) 0.060(6) Uani 1 1 d . . .
H53A H 0.7265 0.7136 0.7537 0.090 Uiso 1 1 calc R U .
H53B H 0.6274 0.6909 0.7647 0.090 Uiso 1 1 calc R U .
H53C H 0.6613 0.6273 0.7099 0.090 Uiso 1 1 calc R U .
C54 C 0.7550(14) 0.5769(12) 0.7818(12) 0.069(7) Uani 1 1 d . . .
H54A H 0.7384 0.5509 0.7333 0.104 Uiso 1 1 calc R U .
H54B H 0.7445 0.5354 0.8032 0.104 Uiso 1 1 calc R U .
H54C H 0.8170 0.6067 0.7928 0.104 Uiso 1 1 calc R U .
C55 C 0.6203(13) 0.5928(13) 0.8225(10) 0.064(7) Uani 1 1 d . . .
H55A H 0.5912 0.5428 0.7854 0.096 Uiso 1 1 calc R U .
H55B H 0.5822 0.6289 0.8302 0.096 Uiso 1 1 calc R U .
H55C H 0.6329 0.5796 0.8629 0.096 Uiso 1 1 calc R U .
C56 C 0.9296(9) 0.9964(8) 0.8557(7) 0.0213(12) Uani 1 1 d . . .
C57 C 1.0561(9) 1.0343(8) 0.8157(7) 0.0213(12) Uani 1 1 d . . .
H57 H 1.1077 1.0328 0.7970 0.026 Uiso 1 1 calc R U .
C58 C 1.0232(9) 1.1009(8) 0.8377(7) 0.0213(12) Uani 1 1 d . . .
H58 H 1.0477 1.1537 0.8364 0.026 Uiso 1 1 calc R U .
C59 C 1.1109(9) 0.8911(10) 0.8717(9) 0.032(4) Uani 1 1 d . . .
C60 C 1.1138(16) 0.8097(13) 0.8750(12) 0.070(7) Uani 1 1 d . . .
H60A H 1.1340 0.7800 0.8353 0.105 Uiso 1 1 calc R U .
H60B H 1.0554 0.7789 0.8769 0.105 Uiso 1 1 calc R U .
H60C H 1.1540 0.8172 0.9150 0.105 Uiso 1 1 calc R U .
C61 C 1.1956(10) 0.9359(16) 0.8562(12) 0.071(8) Uani 1 1 d . . .
H61A H 1.2424 0.9510 0.8941 0.107 Uiso 1 1 calc R U .
H61B H 1.1884 0.9849 0.8482 0.107 Uiso 1 1 calc R U .
H61C H 1.2104 0.9004 0.8163 0.107 Uiso 1 1 calc R U .
C62 C 1.0968(12) 0.9424(13) 0.9397(10) 0.054(5) Uani 1 1 d . . .
H62A H 1.0453 0.9125 0.9524 0.081 Uiso 1 1 calc R U .
H62B H 1.0881 0.9935 0.9371 0.081 Uiso 1 1 calc R U .
H62C H 1.1480 0.9541 0.9733 0.081 Uiso 1 1 calc R U .
C63 C 1.0097(10) 0.8314(9) 0.7231(8) 0.030(3) Uani 1 1 d . . .
C64 C 1.0814(15) 0.8780(10) 0.6961(10) 0.054(4) Uani 1 1 d . . .
H64A H 1.1355 0.8987 0.7286 0.081 Uiso 1 1 calc R U .
H64B H 1.0644 0.9235 0.6881 0.081 Uiso 1 1 calc R U .
H64C H 1.0907 0.8418 0.6541 0.081 Uiso 1 1 calc R U .
C65 C 0.9222(13) 0.8296(14) 0.6899(9) 0.056(6) Uani 1 1 d . . .
H65A H 0.9187 0.8094 0.6414 0.085 Uiso 1 1 calc R U .
H65B H 0.9150 0.8845 0.7040 0.085 Uiso 1 1 calc R U .
H65C H 0.8761 0.7936 0.7029 0.085 Uiso 1 1 calc R U .
C66 C 1.0217(15) 0.7439(10) 0.7104(10) 0.054(4) Uani 1 1 d . . .
H66A H 0.9774 0.7130 0.7287 0.081 Uiso 1 1 calc R U .
H66B H 1.0798 0.7484 0.7323 0.081 Uiso 1 1 calc R U .
H66C H 1.0155 0.7159 0.6624 0.081 Uiso 1 1 calc R U .
C67 C 0.754(2) 0.542(2) 0.5284(19) 0.122(13) Uani 1 1 d . . .
H67A H 0.7026 0.5101 0.4928 0.146 Uiso 1 1 calc R U .
H67B H 0.8068 0.5443 0.5079 0.146 Uiso 1 1 calc R U .
N1 N 0.4056(8) 0.3599(7) 0.6717(6) 0.0245(13) Uani 1 1 d . . .
N2 N 0.5319(8) 0.3522(7) 0.6434(6) 0.0245(13) Uani 1 1 d . . .
N3 N 0.8079(8) 0.1768(8) 0.5888(7) 0.029(3) Uani 1 1 d . . .
N4 N 0.7384(8) 0.2688(9) 0.6012(7) 0.036(3) Uani 1 1 d . . .
N5 N 0.5118(7) -0.0116(7) 0.6637(6) 0.022(2) Uani 1 1 d . . .
N6 N 0.4534(7) 0.0910(7) 0.6746(6) 0.022(2) Uani 1 1 d . . .
N7 N 0.7425(7) 1.2477(7) 0.9490(6) 0.0251(13) Uani 1 1 d . . .
N8 N 0.6966(7) 1.1307(7) 0.9613(6) 0.0251(13) Uani 1 1 d . . .
N9 N 0.7077(7) 0.7839(7) 0.9052(6) 0.0232(18) Uani 1 1 d . . .
N10 N 0.6680(7) 0.8989(7) 0.9393(6) 0.0232(18) Uani 1 1 d . . .
N11 N 0.9965(7) 0.9686(6) 0.8267(6) 0.0213(12) Uani 1 1 d . . .
N12 N 0.9460(7) 1.0751(6) 0.8627(6) 0.0213(12) Uani 1 1 d . . .
P1 P 0.3152(2) 0.3407(2) 0.7089(2) 0.0269(8) Uani 1 1 d . . .
P2 P 0.8227(2) 0.0819(2) 0.5849(2) 0.0248(8) Uani 1 1 d . . .
P3 P 0.5849(2) -0.0683(2) 0.64284(19) 0.0206(7) Uani 1 1 d . . .
P4 P 0.8022(2) 1.3244(2) 0.92425(19) 0.0198(7) Uani 1 1 d . . .
P5 P 0.7739(2) 0.7231(2) 0.8756(2) 0.0222(8) Uani 1 1 d . . .
P6 P 1.0095(2) 0.8736(2) 0.81370(19) 0.0197(7) Uani 1 1 d . . .
Cl1 Cl 0.1997(2) 0.0849(2) 0.7043(2) 0.0348(9) Uani 1 1 d . . .
Cl2 Cl 1.0632(2) 1.3096(2) 0.8644(2) 0.0296(8) Uani 1 1 d . . .
Cl3 Cl 0.5650(4) 1.0661(5) 1.1080(4) 0.087(2) Uani 1 1 d . . .
Cl4 Cl 0.4934(3) 0.6203(3) 0.9888(3) 0.0464(11) Uani 1 1 d . . .
Cl5 Cl 0.5433(7) 0.4145(6) 0.4118(6) 0.138(4) Uani 1 1 d . . .
Cl6 Cl 0.9753(2) 0.5902(3) 0.4616(2) 0.0378(10) Uani 1 1 d . . .
Cl7 Cl 0.7444(9) 0.6437(7) 0.5682(6) 0.166(5) Uani 1 1 d . . .
Cl8 Cl 0.7584(9) 0.4934(10) 0.5894(7) 0.192(7) Uani 1 1 d . . .
Au1 Au 0.45089(3) 0.20180(3) 0.66921(3) 0.02193(12) Uani 1 1 d . . .
Au2 Au 0.27013(4) 0.21181(3) 0.70443(3) 0.02743(13) Uani 1 1 d . . .
Au3 Au 0.63714(4) 0.31398(3) 0.62234(3) 0.02609(13) Uani 1 1 d . . .
Au4 Au 0.62632(3) 0.13225(3) 0.63102(3) 0.02029(12) Uani 1 1 d . . .
Au5 Au 0.70391(3) 0.00816(3) 0.61466(3) 0.02174(12) Uani 1 1 d . . .
Au6 Au 0.85659(3) 1.13327(3) 0.90186(3) 0.01748(11) Uani 1 1 d . . .
Au7 Au 0.92718(3) 1.30329(3) 0.89299(3) 0.02081(12) Uani 1 1 d . . .
Au8 Au 0.67833(3) 1.01429(3) 0.95304(3) 0.02020(12) Uani 1 1 d . . .
Au9 Au 0.82773(3) 0.93309(3) 0.88216(3) 0.01744(11) Uani 1 1 d . . .
Au10 Au 0.88937(3) 0.79806(3) 0.84261(3) 0.02115(12) Uani 1 1 d . . .
Au11 Au 0.5000 1.0000 1.0000 0.0496(3) Uani 1 2 d S . P
Au12 Au 0.5000 0.5000 1.0000 0.0364(2) Uani 1 2 d S . P
Au13 Au 0.5000 0.5000 0.5000 0.1066(7) Uani 1 2 d S . P
Au14 Au 1.0000 0.5000 0.5000 0.1378(10) Uani 1 2 d S . P

loop_
_atom_site_aniso_label
_atom_site_aniso_U_11
_atom_site_aniso_U_22
_atom_site_aniso_U_33
_atom_site_aniso_U_23
_atom_site_aniso_U_13
_atom_site_aniso_U_12
C1 0.030(3) 0.010(3) 0.035(4) 0.005(2) 0.008(3) 0.011(2)
C2 0.030(3) 0.010(3) 0.035(4) 0.005(2) 0.008(3) 0.011(2)
C3 0.030(3) 0.010(3) 0.035(4) 0.005(2) 0.008(3) 0.011(2)
C4 0.033(6) 0.025(6) 0.051(8) -0.004(5) 0.000(5) 0.011(5)
C5 0.065(14) 0.056(14) 0.048(13) 0.017(10) -0.009(10) 0.010(11)
C6 0.019(9) 0.080(18) 0.15(3) 0.020(17) -0.008(12) 0.019(10)
C7 0.048(11) 0.018(9) 0.104(18) 0.027(10) -0.007(11) 0.005(8)
C8 0.033(6) 0.025(6) 0.051(8) -0.004(5) 0.000(5) 0.011(5)
C9 0.085(15) 0.051(13) 0.039(12) 0.012(10) 0.043(11) 0.019(11)
C10 0.052(11) 0.022(9) 0.057(13) -0.002(8) 0.018(9) 0.011(8)
C11 0.050(10) 0.028(9) 0.019(8) -0.008(6) 0.003(7) 0.015(8)
C12 0.028(4) 0.014(4) 0.060(7) 0.010(4) 0.020(4) 0.010(3)
C13 0.028(4) 0.014(4) 0.060(7) 0.010(4) 0.020(4) 0.010(3)
C14 0.028(4) 0.014(4) 0.060(7) 0.010(4) 0.020(4) 0.010(3)
C15 0.016(7) 0.048(11) 0.053(12) 0.019(9) -0.008(7) 0.013(7)
C16 0.045(10) 0.057(13) 0.053(12) 0.014(10) -0.014(9) 0.030(9)
C17 0.063(11) 0.089(14) 0.064(12) -0.005(10) -0.015(9) 0.018(10)
C18 0.063(11) 0.089(14) 0.064(12) -0.005(10) -0.015(9) 0.018(10)
C19 0.035(8) 0.032(9) 0.022(8) -0.003(7) 0.008(7) 0.010(7)
C20 0.060(13) 0.074(16) 0.037(12) -0.001(10) 0.007(10) 0.035(12)
C21 0.090(16) 0.026(10) 0.036(11) -0.011(8) 0.010(10) 0.029(10)
C22 0.075(15) 0.069(16) 0.063(15) 0.033(13) 0.046(12) 0.011(12)
C23 0.007(5) 0.025(7) 0.024(7) 0.002(6) -0.002(5) 0.007(5)
C24 0.031(8) 0.011(7) 0.061(11) 0.020(7) 0.004(7) 0.004(6)
C25 0.030(8) 0.023(8) 0.056(11) 0.018(8) 0.024(8) 0.004(6)
C26 0.040(9) 0.016(8) 0.036(9) 0.005(7) -0.007(7) -0.002(6)
C27 0.079(15) 0.062(14) 0.023(10) 0.011(9) -0.020(10) 0.006(11)
C28 0.050(12) 0.049(14) 0.070(16) 0.012(11) 0.008(11) -0.015(10)
C29 0.056(13) 0.055(14) 0.064(15) -0.014(11) -0.002(11) 0.022(11)
C30 0.034(7) 0.021(7) 0.019(7) 0.010(6) 0.000(6) 0.011(6)
C31 0.064(13) 0.081(17) 0.055(13) 0.040(12) 0.016(11) 0.042(12)
C32 0.13(2) 0.069(17) 0.030(11) 0.017(11) -0.021(12) 0.031(15)
C33 0.073(15) 0.086(18) 0.085(17) 0.072(15) 0.038(13) 0.033(13)
C34 0.023(3) 0.015(3) 0.043(4) 0.009(3) 0.020(3) 0.012(2)
C35 0.023(3) 0.015(3) 0.043(4) 0.009(3) 0.020(3) 0.012(2)
C36 0.023(3) 0.015(3) 0.043(4) 0.009(3) 0.020(3) 0.012(2)
C37 0.024(7) 0.027(9) 0.060(12) 0.006(8) 0.003(7) 0.016(6)
C38 0.044(10) 0.025(10) 0.069(14) -0.010(9) -0.027(10) -0.001(8)
C39 0.084(15) 0.043(12) 0.066(14) 0.040(11) 0.015(11) 0.043(11)
C40 0.031(9) 0.080(16) 0.078(16) 0.027(13) -0.006(9) 0.033(10)
C41 0.024(7) 0.027(8) 0.033(9) -0.010(7) 0.004(6) 0.014(6)
C42 0.043(10) 0.024(9) 0.053(12) 0.001(8) 0.012(9) 0.008(7)
C43 0.050(11) 0.034(10) 0.038(11) -0.001(8) -0.006(8) 0.013(8)
C44 0.027(8) 0.046(12) 0.056(13) -0.018(9) 0.015(8) 0.013(8)
C45 0.025(4) 0.018(4) 0.061(6) 0.026(4) 0.023(4) 0.010(3)
C46 0.025(4) 0.018(4) 0.061(6) 0.026(4) 0.023(4) 0.010(3)
C47 0.025(4) 0.018(4) 0.061(6) 0.026(4) 0.023(4) 0.010(3)
C48 0.033(8) 0.024(8) 0.044(10) 0.005(7) 0.000(7) 0.014(7)
C49 0.038(9) 0.032(10) 0.064(13) 0.022(9) 0.016(9) 0.011(8)
C50 0.095(16) 0.022(10) 0.047(12) 0.010(8) -0.034(11) -0.007(10)
C51 0.035(9) 0.075(15) 0.092(16) 0.064(13) 0.023(10) 0.034(10)
C52 0.034(8) 0.027(9) 0.034(9) 0.009(7) 0.007(7) 0.007(7)
C53 0.065(13) 0.055(14) 0.042(12) 0.009(10) -0.025(10) 0.006(11)
C54 0.064(14) 0.037(12) 0.076(17) -0.020(11) -0.010(12) 0.015(10)
C55 0.056(12) 0.056(14) 0.049(13) 0.016(10) -0.004(10) -0.034(10)
C56 0.024(3) 0.007(3) 0.030(4) 0.000(2) 0.010(2) 0.005(2)
C57 0.024(3) 0.007(3) 0.030(4) 0.000(2) 0.010(2) 0.005(2)
C58 0.024(3) 0.007(3) 0.030(4) 0.000(2) 0.010(2) 0.005(2)
C59 0.022(7) 0.032(9) 0.055(11) 0.031(8) 0.000(7) 0.009(6)
C60 0.094(18) 0.045(13) 0.079(17) 0.018(12) -0.003(14) 0.041(13)
C61 0.014(8) 0.12(2) 0.096(18) 0.067(16) -0.001(9) 0.006(10)
C62 0.037(10) 0.071(15) 0.050(13) 0.016(11) -0.006(9) 0.018(10)
C63 0.037(8) 0.017(8) 0.031(9) 0.000(6) 0.012(7) 0.007(6)
C64 0.102(12) 0.015(6) 0.043(8) 0.002(5) 0.022(8) 0.017(7)
C65 0.056(12) 0.079(16) 0.025(10) -0.002(10) -0.008(9) 0.034(11)
C66 0.102(12) 0.015(6) 0.043(8) 0.002(5) 0.022(8) 0.017(7)
C67 0.09(2) 0.17(4) 0.15(3) 0.11(3) 0.06(2) 0.04(2)
N1 0.030(3) 0.010(3) 0.035(4) 0.005(2) 0.008(3) 0.011(2)
N2 0.030(3) 0.010(3) 0.035(4) 0.005(2) 0.008(3) 0.011(2)
N3 0.028(6) 0.022(7) 0.042(8) 0.010(6) 0.013(6) 0.016(5)
N4 0.022(6) 0.044(9) 0.053(9) 0.021(7) 0.019(6) 0.018(6)
N5 0.014(5) 0.020(6) 0.027(7) 0.005(5) 0.003(5) 0.002(4)
N6 0.029(6) 0.009(5) 0.026(7) 0.002(5) 0.003(5) 0.008(5)
N7 0.023(3) 0.015(3) 0.043(4) 0.009(3) 0.020(3) 0.012(2)
N8 0.023(3) 0.015(3) 0.043(4) 0.009(3) 0.020(3) 0.012(2)
N9 0.017(4) 0.012(4) 0.041(5) 0.008(4) 0.010(4) 0.003(3)
N10 0.017(4) 0.012(4) 0.041(5) 0.008(4) 0.010(4) 0.003(3)
N11 0.024(3) 0.007(3) 0.030(4) 0.000(2) 0.010(2) 0.005(2)
N12 0.024(3) 0.007(3) 0.030(4) 0.000(2) 0.010(2) 0.005(2)
P1 0.0184(16) 0.022(2) 0.038(2) 0.0021(17) 0.0065(16) 0.0107(14)
P2 0.0174(16) 0.022(2) 0.032(2) 0.0023(16) 0.0025(15) 0.0093(14)
P3 0.0217(16) 0.0163(18) 0.024(2) 0.0065(15) -0.0003(14) 0.0074(14)
P4 0.0178(15) 0.0122(17) 0.034(2) 0.0104(15) 0.0094(14) 0.0075(13)
P5 0.0229(17) 0.0092(17) 0.035(2) 0.0074(15) 0.0031(15) 0.0056(13)
P6 0.0241(17) 0.0113(17) 0.026(2) 0.0046(14) 0.0066(14) 0.0109(13)
Cl1 0.0328(19) 0.027(2) 0.044(2) 0.0084(17) 0.0187(17) 0.0067(15)
Cl2 0.0215(16) 0.0255(19) 0.043(2) 0.0108(16) 0.0115(15) 0.0069(14)
Cl3 0.050(3) 0.092(5) 0.104(6) 0.015(4) 0.023(3) 0.016(3)
Cl4 0.045(2) 0.036(3) 0.057(3) 0.016(2) 0.017(2) 0.0071(19)
Cl5 0.188(10) 0.093(7) 0.181(10) 0.097(7) 0.057(8) 0.052(7)
Cl6 0.0214(16) 0.066(3) 0.047(2) 0.048(2) 0.0130(16) 0.0110(17)
Cl7 0.214(13) 0.116(9) 0.142(10) 0.019(7) 0.053(9) 0.023(8)
Cl8 0.231(14) 0.292(17) 0.201(13) 0.187(13) 0.134(11) 0.179(13)
Au1 0.0235(2) 0.0199(3) 0.0266(3) 0.0084(2) 0.0089(2) 0.0116(2)
Au2 0.0225(3) 0.0209(3) 0.0343(3) 0.0020(2) 0.0080(2) 0.0061(2)
Au3 0.0248(3) 0.0201(3) 0.0349(3) 0.0075(2) 0.0101(2) 0.0098(2)
Au4 0.0183(2) 0.0202(3) 0.0260(3) 0.0093(2) 0.0070(2) 0.0090(2)
Au5 0.0205(2) 0.0215(3) 0.0251(3) 0.0070(2) 0.0044(2) 0.0101(2)
Au6 0.0172(2) 0.0117(2) 0.0262(3) 0.0058(2) 0.00781(19) 0.00825(18)
Au7 0.0202(2) 0.0149(3) 0.0296(3) 0.0071(2) 0.0094(2) 0.00778(19)
Au8 0.0197(2) 0.0146(3) 0.0318(3) 0.0107(2) 0.0104(2) 0.00906(19)
Au9 0.0180(2) 0.0120(2) 0.0263(3) 0.0081(2) 0.00817(19) 0.00795(18)
Au10 0.0232(2) 0.0144(3) 0.0304(3) 0.0093(2) 0.0068(2) 0.0105(2)
Au11 0.0317(5) 0.0271(5) 0.1015(9) 0.0252(5) 0.0387(5) 0.0154(4)
Au12 0.0315(4) 0.0412(6) 0.0307(5) 0.0082(4) 0.0100(4) 0.0029(4)
Au13 0.0924(12) 0.0993(14) 0.1458(17) 0.0926(13) -0.0142(11) 0.0033(10)
Au14 0.0770(12) 0.225(3) 0.154(2) 0.121(2) 0.0316(13) 0.0416(15)

loop_
_atom_type_symbol
_atom_type_description
_atom_type_scat_dispersion_real
_atom_type_scat_dispersion_imag
_atom_type_scat_source
C C 0.0033 0.0016 'International Tables Vol C Tables 4.2.6.8 and 6.1.1.4'
H H 0.0000 0.0000 'International Tables Vol C Tables 4.2.6.8 and 6.1.1.4'
N N 0.0061 0.0033 'International Tables Vol C Tables 4.2.6.8 and 6.1.1.4'
P P 0.1023 0.0942 'International Tables Vol C Tables 4.2.6.8 and 6.1.1.4'
Cl Cl 0.1484 0.1585 'International Tables Vol C Tables 4.2.6.8 and 6.1.1.4'
Au Au -2.0133 8.8022 'International Tables Vol C Tables 4.2.6.8 and 6.1.1.4'

loop_
_geom_angle_atom_site_label_1
_geom_angle_atom_site_label_2
_geom_angle_atom_site_label_3
_geom_angle
_geom_angle_site_symmetry_1
_geom_angle_site_symmetry_3
N2 C1 N1 107.2(12) . .
N2 C1 Au1 124.8(10) . .
N1 C1 Au1 127.9(11) . .
C3 C2 N1 107.6(12) . .
C3 C2 H2 126.2 . .
N1 C2 H2 126.2 . .
C2 C3 N2 107.5(12) . .
C2 C3 H3 126.2 . .
N2 C3 H3 126.2 . .
C7 C4 C5 109.3(17) . .
C7 C4 C6 107.7(15) . .
C5 C4 C6 110.9(16) . .
C7 C4 P1 121.2(12) . .
C5 C4 P1 104.4(12) . .
C6 C4 P1 103.0(13) . .
C4 C5 H5A 109.5 . .
C4 C5 H5B 109.5 . .
H5A C5 H5B 109.5 . .
C4 C5 H5C 109.5 . .
H5A C5 H5C 109.5 . .
H5B C5 H5C 109.5 . .
C4 C6 H6A 109.5 . .
C4 C6 H6B 109.5 . .
H6A C6 H6B 109.5 . .
C4 C6 H6C 109.5 . .
H6A C6 H6C 109.5 . .
H6B C6 H6C 109.5 . .
C4 C7 H7A 109.5 . .
C4 C7 H7B 109.5 . .
H7A C7 H7B 109.5 . .
C4 C7 H7C 109.5 . .
H7A C7 H7C 109.5 . .
H7B C7 H7C 109.5 . .
C11 C8 C9 108.8(16) . .
C11 C8 C10 110.0(14) . .
C9 C8 C10 110.9(15) . .
C11 C8 P1 105.0(11) . .
C9 C8 P1 108.4(13) . .
C10 C8 P1 113.4(13) . .
C8 C9 H9A 109.5 . .
C8 C9 H9B 109.5 . .
H9A C9 H9B 109.5 . .
C8 C9 H9C 109.5 . .
H9A C9 H9C 109.5 . .
H9B C9 H9C 109.5 . .
C8 C10 H10A 109.5 . .
C8 C10 H10B 109.5 . .
H10A C10 H10B 109.5 . .
C8 C10 H10C 109.5 . .
H10A C10 H10C 109.5 . .
H10B C10 H10C 109.5 . .
C8 C11 H11A 109.5 . .
C8 C11 H11B 109.5 . .
H11A C11 H11B 109.5 . .
C8 C11 H11C 109.5 . .
H11A C11 H11C 109.5 . .
H11B C11 H11C 109.5 . .
N4 C12 N3 104.9(12) . .
N4 C12 Au4 124.0(10) . .
N3 C12 Au4 131.0(11) . .
N3 C13 C14 108.1(13) . .
N3 C13 H13 126.0 . .
C14 C13 H13 126.0 . .
N4 C14 C13 104.6(13) . .
N4 C14 H14 127.7 . .
C13 C14 H14 127.7 . .
C18 C15 C16 112.9(18) . .
C18 C15 C17 104.4(18) . .
C16 C15 C17 110.7(16) . .
C18 C15 P2 106.9(13) . .
C16 C15 P2 106.6(12) . .
C17 C15 P2 115.4(14) . .
C15 C16 H16A 109.5 . .
C15 C16 H16B 109.5 . .
H16A C16 H16B 109.5 . .
C15 C16 H16C 109.5 . .
H16A C16 H16C 109.5 . .
H16B C16 H16C 109.5 . .
C15 C17 H17A 109.5 . .
C15 C17 H17B 109.5 . .
H17A C17 H17B 109.5 . .
C15 C17 H17C 109.5 . .
H17A C17 H17C 109.5 . .
H17B C17 H17C 109.5 . .
C15 C18 H18A 109.5 . .
C15 C18 H18B 109.5 . .
H18A C18 H18B 109.5 . .
C15 C18 H18C 109.5 . .
H18A C18 H18C 109.5 . .
H18B C18 H18C 109.5 . .
C21 C19 C22 107.5(16) . .
C21 C19 C20 111.7(16) . .
C22 C19 C20 109.9(16) . .
C21 C19 P2 108.0(12) . .
C22 C19 P2 115.1(13) . .
C20 C19 P2 104.6(11) . .
C19 C20 H20A 109.5 . .
C19 C20 H20B 109.5 . .
H20A C20 H20B 109.5 . .
C19 C20 H20C 109.5 . .
H20A C20 H20C 109.5 . .
H20B C20 H20C 109.5 . .
C19 C21 H21A 109.5 . .
C19 C21 H21B 109.5 . .
H21A C21 H21B 109.5 . .
C19 C21 H21C 109.5 . .
H21A C21 H21C 109.5 . .
H21B C21 H21C 109.5 . .
C19 C22 H22A 109.5 . .
C19 C22 H22B 109.5 . .
H22A C22 H22B 109.5 . .
C19 C22 H22C 109.5 . .
H22A C22 H22C 109.5 . .
H22B C22 H22C 109.5 . .
N6 C23 N5 107.5(11) . .
N6 C23 Au4 125.0(10) . .
N5 C23 Au4 126.9(9) . .
N5 C24 C25 108.7(13) . .
N5 C24 H24 125.6 . .
C25 C24 H24 125.6 . .
C24 C25 N6 106.9(13) . .
C24 C25 H25 126.5 . .
N6 C25 H25 126.5 . .
C27 C26 C29 109.3(18) . .
C27 C26 C28 110.7(16) . .
C29 C26 C28 108.5(16) . .
C27 C26 P3 104.0(11) . .
C29 C26 P3 109.4(12) . .
C28 C26 P3 114.9(13) . .
C26 C27 H27A 109.5 . .
C26 C27 H27B 109.5 . .
H27A C27 H27B 109.5 . .
C26 C27 H27C 109.5 . .
H27A C27 H27C 109.5 . .
H27B C27 H27C 109.5 . .
C26 C28 H28A 109.5 . .
C26 C28 H28B 109.5 . .
H28A C28 H28B 109.5 . .
C26 C28 H28C 109.5 . .
H28A C28 H28C 109.5 . .
H28B C28 H28C 109.5 . .
C26 C29 H29A 109.5 . .
C26 C29 H29B 109.5 . .
H29A C29 H29B 109.5 . .
C26 C29 H29C 109.5 . .
H29A C29 H29C 109.5 . .
H29B C29 H29C 109.5 . .
C32 C30 C31 106.7(16) . .
C32 C30 C33 113.0(17) . .
C31 C30 C33 108.6(14) . .
C32 C30 P3 104.5(11) . .
C31 C30 P3 108.7(11) . .
C33 C30 P3 115.0(12) . .
C30 C31 H31A 109.5 . .
C30 C31 H31B 109.5 . .
H31A C31 H31B 109.5 . .
C30 C31 H31C 109.5 . .
H31A C31 H31C 109.5 . .
H31B C31 H31C 109.5 . .
C30 C32 H32A 109.5 . .
C30 C32 H32B 109.5 . .
H32A C32 H32B 109.5 . .
C30 C32 H32C 109.5 . .
H32A C32 H32C 109.5 . .
H32B C32 H32C 109.5 . .
C30 C33 H33A 109.5 . .
C30 C33 H33B 109.5 . .
H33A C33 H33B 109.5 . .
C30 C33 H33C 109.5 . .
H33A C33 H33C 109.5 . .
H33B C33 H33C 109.5 . .
N8 C34 N7 107.3(11) . .
N8 C34 Au6 122.9(10) . .
N7 C34 Au6 129.7(10) . .
C36 C35 N7 106.0(12) . .
C36 C35 H35 127.0 . .
N7 C35 H35 127.0 . .
C35 C36 N8 110.3(12) . .
C35 C36 H36 124.8 . .
N8 C36 H36 124.8 . .
C38 C37 C40 111.4(15) . .
C38 C37 C39 106.0(17) . .
C40 C37 C39 109.6(15) . .
C38 C37 P4 106.1(12) . .
C40 C37 P4 114.8(14) . .
C39 C37 P4 108.5(11) . .
C37 C38 H38A 109.5 . .
C37 C38 H38B 109.5 . .
H38A C38 H38B 109.5 . .
C37 C38 H38C 109.5 . .
H38A C38 H38C 109.5 . .
H38B C38 H38C 109.5 . .
C37 C39 H39A 109.5 . .
C37 C39 H39B 109.5 . .
H39A C39 H39B 109.5 . .
C37 C39 H39C 109.5 . .
H39A C39 H39C 109.5 . .
H39B C39 H39C 109.5 . .
C37 C40 H40A 109.5 . .
C37 C40 H40B 109.5 . .
H40A C40 H40B 109.5 . .
C37 C40 H40C 109.5 . .
H40A C40 H40C 109.5 . .
H40B C40 H40C 109.5 . .
C44 C41 C43 108.7(15) . .
C44 C41 C42 106.7(14) . .
C43 C41 C42 108.3(13) . .
C44 C41 P4 120.3(11) . .
C43 C41 P4 106.5(10) . .
C42 C41 P4 105.8(11) . .
C41 C42 H42A 109.5 . .
C41 C42 H42B 109.5 . .
H42A C42 H42B 109.5 . .
C41 C42 H42C 109.5 . .
H42A C42 H42C 109.5 . .
H42B C42 H42C 109.5 . .
C41 C43 H43A 109.5 . .
C41 C43 H43B 109.5 . .
H43A C43 H43B 109.5 . .
C41 C43 H43C 109.5 . .
H43A C43 H43C 109.5 . .
H43B C43 H43C 109.5 . .
C41 C44 H44A 109.5 . .
C41 C44 H44B 109.5 . .
H44A C44 H44B 109.5 . .
C41 C44 H44C 109.5 . .
H44A C44 H44C 109.5 . .
H44B C44 H44C 109.5 . .
N10 C45 N9 106.2(11) . .
N10 C45 Au9 123.0(10) . .
N9 C45 Au9 130.7(10) . .
C47 C46 N9 106.4(12) . .
C47 C46 H46 126.8 . .
N9 C46 H46 126.8 . .
C46 C47 N10 109.7(12) . .
C46 C47 H47 125.1 . .
N10 C47 H47 125.1 . .
C50 C48 C51 111.3(16) . .
C50 C48 C49 106.0(15) . .
C51 C48 C49 107.0(13) . .
C50 C48 P5 106.3(11) . .
C51 C48 P5 109.5(13) . .
C49 C48 P5 116.8(11) . .
C48 C49 H49A 109.5 . .
C48 C49 H49B 109.5 . .
H49A C49 H49B 109.5 . .
C48 C49 H49C 109.5 . .
H49A C49 H49C 109.5 . .
H49B C49 H49C 109.5 . .
C48 C50 H50A 109.5 . .
C48 C50 H50B 109.5 . .
H50A C50 H50B 109.5 . .
C48 C50 H50C 109.5 . .
H50A C50 H50C 109.5 . .
H50B C50 H50C 109.5 . .
C48 C51 H51A 109.5 . .
C48 C51 H51B 109.5 . .
H51A C51 H51B 109.5 . .
C48 C51 H51C 109.5 . .
H51A C51 H51C 109.5 . .
H51B C51 H51C 109.5 . .
C54 C52 C55 111.3(18) . .
C54 C52 C53 112.0(18) . .
C55 C52 C53 106.3(16) . .
C54 C52 P5 107.6(12) . .
C55 C52 P5 115.3(13) . .
C53 C52 P5 104.1(12) . .
C52 C53 H53A 109.5 . .
C52 C53 H53B 109.5 . .
H53A C53 H53B 109.5 . .
C52 C53 H53C 109.5 . .
H53A C53 H53C 109.5 . .
H53B C53 H53C 109.5 . .
C52 C54 H54A 109.5 . .
C52 C54 H54B 109.5 . .
H54A C54 H54B 109.5 . .
C52 C54 H54C 109.5 . .
H54A C54 H54C 109.5 . .
H54B C54 H54C 109.5 . .
C52 C55 H55A 109.5 . .
C52 C55 H55B 109.5 . .
H55A C55 H55B 109.5 . .
C52 C55 H55C 109.5 . .
H55A C55 H55C 109.5 . .
H55B C55 H55C 109.5 . .
N12 C56 N11 107.4(11) . .
N12 C56 Au9 125.1(10) . .
N11 C56 Au9 127.5(9) . .
C58 C57 N11 106.1(12) . .
C58 C57 H57 126.9 . .
N11 C57 H57 126.9 . .
C57 C58 N12 107.1(12) . .
C57 C58 H58 126.4 . .
N12 C58 H58 126.4 . .
C60 C59 C61 111.9(17) . .
C60 C59 C62 108.3(16) . .
C61 C59 C62 108.2(17) . .
C60 C59 P6 106.7(13) . .
C61 C59 P6 116.6(12) . .
C62 C59 P6 104.7(11) . .
C59 C60 H60A 109.5 . .
C59 C60 H60B 109.5 . .
H60A C60 H60B 109.5 . .
C59 C60 H60C 109.5 . .
H60A C60 H60C 109.5 . .
H60B C60 H60C 109.5 . .
C59 C61 H61A 109.5 . .
C59 C61 H61B 109.5 . .
H61A C61 H61B 109.5 . .
C59 C61 H61C 109.5 . .
H61A C61 H61C 109.5 . .
H61B C61 H61C 109.5 . .
C59 C62 H62A 109.5 . .
C59 C62 H62B 109.5 . .
H62A C62 H62B 109.5 . .
C59 C62 H62C 109.5 . .
H62A C62 H62C 109.5 . .
H62B C62 H62C 109.5 . .
C65 C63 C64 109.6(16) . .
C65 C63 C66 112.6(15) . .
C64 C63 C66 107.8(14) . .
C65 C63 P6 105.1(11) . .
C64 C63 P6 116.1(11) . .
C66 C63 P6 105.7(11) . .
C63 C64 H64A 109.5 . .
C63 C64 H64B 109.5 . .
H64A C64 H64B 109.5 . .
C63 C64 H64C 109.5 . .
H64A C64 H64C 109.5 . .
H64B C64 H64C 109.5 . .
C63 C65 H65A 109.5 . .
C63 C65 H65B 109.5 . .
H65A C65 H65B 109.5 . .
C63 C65 H65C 109.5 . .
H65A C65 H65C 109.5 . .
H65B C65 H65C 109.5 . .
C63 C66 H66A 109.5 . .
C63 C66 H66B 109.5 . .
H66A C66 H66B 109.5 . .
C63 C66 H66C 109.5 . .
H66A C66 H66C 109.5 . .
H66B C66 H66C 109.5 . .
Cl8 C67 Cl7 109(2) . .
Cl8 C67 H67A 109.8 . .
Cl7 C67 H67A 109.8 . .
Cl8 C67 H67B 109.8 . .
Cl7 C67 H67B 109.8 . .
H67A C67 H67B 108.3 . .
C2 N1 C1 107.1(12) . .
C2 N1 P1 126.7(10) . .
C1 N1 P1 124.7(10) . .
C1 N2 C3 110.5(12) . .
C1 N2 Au3 124.8(9) . .
C3 N2 Au3 124.6(10) . .
C13 N3 C12 110.2(12) . .
C13 N3 P2 129.6(10) . .
C12 N3 P2 120.2(10) . .
C12 N4 C14 112.0(12) . .
C12 N4 Au3 115.1(10) . .
C14 N4 Au3 132.8(11) . .
C24 N5 C23 107.5(11) . .
C24 N5 P3 129.2(10) . .
C23 N5 P3 123.2(9) . .
C23 N6 C25 109.3(12) . .
C23 N6 Au1 116.0(10) . .
C25 N6 Au1 134.7(10) . .
C34 N7 C35 109.1(11) . .
C34 N7 P4 125.1(9) . .
C35 N7 P4 125.6(9) . .
C34 N8 C36 107.3(11) . .
C34 N8 Au8 126.4(9) . .
C36 N8 Au8 125.9(9) . .
C46 N9 C45 108.5(11) . .
C46 N9 P5 129.8(10) . .
C45 N9 P5 121.6(9) . .
C45 N10 C47 109.0(11) . .
C45 N10 Au8 116.9(9) . .
C47 N10 Au8 134.0(9) . .
C56 N11 C57 108.8(10) . .
C56 N11 P6 125.2(9) . .
C57 N11 P6 125.8(9) . .
C56 N12 C58 110.5(11) . .
C56 N12 Au6 116.7(9) . .
C58 N12 Au6 132.7(9) . .
N1 P1 C4 105.1(7) . .
N1 P1 C8 103.7(7) . .
C4 P1 C8 116.3(7) . .
N1 P1 Au2 113.1(4) . .
C4 P1 Au2 109.8(6) . .
C8 P1 Au2 108.9(6) . .
N3 P2 C19 104.4(7) . .
N3 P2 C15 104.0(7) . .
C19 P2 C15 119.2(8) . .
N3 P2 Au5 109.4(4) . .
C19 P2 Au5 109.4(5) . .
C15 P2 Au5 109.8(6) . .
N5 P3 C30 105.7(6) . .
N5 P3 C26 104.7(7) . .
C30 P3 C26 117.6(7) . .
N5 P3 Au5 109.0(4) . .
C30 P3 Au5 109.5(5) . .
C26 P3 Au5 110.0(6) . .
N7 P4 C41 104.4(7) . .
N7 P4 C37 104.1(7) . .
C41 P4 C37 116.7(7) . .
N7 P4 Au7 113.2(4) . .
C41 P4 Au7 108.1(5) . .
C37 P4 Au7 110.3(5) . .
N9 P5 C48 104.4(7) . .
N9 P5 C52 105.4(7) . .
C48 P5 C52 116.7(7) . .
N9 P5 Au10 108.4(4) . .
C48 P5 Au10 107.5(6) . .
C52 P5 Au10 113.7(5) . .
N11 P6 C63 105.2(7) . .
N11 P6 C59 104.3(7) . .
C63 P6 C59 117.7(8) . .
N11 P6 Au10 107.5(4) . .
C63 P6 Au10 110.2(5) . .
C59 P6 Au10 111.0(5) . .
C1 Au1 N6 172.2(5) . .
C1 Au1 Au2 86.1(4) . .
N6 Au1 Au2 101.7(3) . .
P1 Au2 Cl1 169.15(13) . .
P1 Au2 Au1 84.99(9) . .
Cl1 Au2 Au1 105.86(10) . .
N2 Au3 N4 176.4(5) . .
N2 Au3 Au4 114.2(3) . .
N4 Au3 Au4 62.2(4) . .
C12 Au4 C23 178.8(6) . .
C12 Au4 Au5 88.9(4) . .
C23 Au4 Au5 89.9(4) . .
C12 Au4 Au3 58.7(4) . .
C23 Au4 Au3 122.5(4) . .
Au5 Au4 Au3 147.52(2) . .
P2 Au5 P3 178.82(14) . .
P2 Au5 Au4 90.55(9) . .
P3 Au5 Au4 90.36(9) . .
C34 Au6 N12 172.0(5) . .
C34 Au6 Au7 85.6(4) . .
N12 Au6 Au7 102.4(3) . .
P4 Au7 Cl2 168.28(13) . .
P4 Au7 Au6 85.22(9) . .
Cl2 Au7 Au6 106.34(9) . .
N10 Au8 N8 174.8(5) . .
N10 Au8 Au11 91.3(3) . .
N8 Au8 Au11 93.5(3) . .
N10 Au8 Au9 61.3(3) . .
N8 Au8 Au9 113.6(3) . .
Au11 Au8 Au9 151.89(2) . .
C45 Au9 C56 177.9(6) . .
C45 Au9 Au10 88.4(4) . .
C56 Au9 Au10 89.8(4) . .
C45 Au9 Au8 58.7(4) . .
C56 Au9 Au8 123.1(4) . .
Au10 Au9 Au8 147.04(2) . .
P5 Au10 P6 177.40(13) . .
P5 Au10 Au9 90.89(9) . .
P6 Au10 Au9 89.80(8) . .
Cl3 Au11 Cl3 180.0 . 2_677
Cl3 Au11 Au8 91.45(15) . .
Cl3 Au11 Au8 88.55(15) 2_677 .
Cl3 Au11 Au8 88.55(15) . 2_677
Cl3 Au11 Au8 91.45(15) 2_677 2_677
Au8 Au11 Au8 180.0 . 2_677
Cl4 Au12 Cl4 180.00(2) . 2_667
Cl5 Au13 Cl5 180.0 2_666 .
Cl6 Au14 Cl6 180.0 . 2_766

loop_
_geom_bond_atom_site_label_1
_geom_bond_atom_site_label_2
_geom_bond_distance
_geom_bond_site_symmetry_2
C1 N2 1.297(18) .
C1 N1 1.414(17) .
C1 Au1 2.009(13) .
C2 C3 1.350(19) .
C2 N1 1.379(17) .
C2 H2 0.9500 .
C3 N2 1.383(16) .
C3 H3 0.9500 .
C4 C7 1.57(2) .
C4 C5 1.57(3) .
C4 C6 1.68(3) .
C4 P1 1.846(17) .
C5 H5A 0.9800 .
C5 H5B 0.9800 .
C5 H5C 0.9800 .
C6 H6A 0.9800 .
C6 H6B 0.9800 .
C6 H6C 0.9800 .
C7 H7A 0.9800 .
C7 H7B 0.9800 .
C7 H7C 0.9800 .
C8 C11 1.53(2) .
C8 C9 1.53(3) .
C8 C10 1.56(2) .
C8 P1 1.871(18) .
C9 H9A 0.9800 .
C9 H9B 0.9800 .
C9 H9C 0.9800 .
C10 H10A 0.9800 .
C10 H10B 0.9800 .
C10 H10C 0.9800 .
C11 H11A 0.9800 .
C11 H11B 0.9800 .
C11 H11C 0.9800 .
C12 N4 1.33(2) .
C12 N3 1.410(18) .
C12 Au4 2.002(15) .
C13 N3 1.330(19) .
C13 C14 1.405(19) .
C13 H13 0.9500 .
C14 N4 1.389(18) .
C14 H14 0.9500 .
C15 C18 1.46(3) .
C15 C16 1.51(2) .
C15 C17 1.54(3) .
C15 P2 1.855(15) .
C16 H16A 0.9800 .
C16 H16B 0.9800 .
C16 H16C 0.9800 .
C17 H17A 0.9800 .
C17 H17B 0.9800 .
C17 H17C 0.9800 .
C18 H18A 0.9800 .
C18 H18B 0.9800 .
C18 H18C 0.9800 .
C19 C21 1.45(2) .
C19 C22 1.52(2) .
C19 C20 1.54(2) .
C19 P2 1.843(16) .
C20 H20A 0.9800 .
C20 H20B 0.9800 .
C20 H20C 0.9800 .
C21 H21A 0.9800 .
C21 H21B 0.9800 .
C21 H21C 0.9800 .
C22 H22A 0.9800 .
C22 H22B 0.9800 .
C22 H22C 0.9800 .
C23 N6 1.328(16) .
C23 N5 1.428(18) .
C23 Au4 2.030(13) .
C24 N5 1.340(19) .
C24 C25 1.39(2) .
C24 H24 0.9500 .
C25 N6 1.389(18) .
C25 H25 0.9500 .
C26 C27 1.51(2) .
C26 C29 1.52(3) .
C26 C28 1.54(2) .
C26 P3 1.861(15) .
C27 H27A 0.9800 .
C27 H27B 0.9800 .
C27 H27C 0.9800 .
C28 H28A 0.9800 .
C28 H28B 0.9800 .
C28 H28C 0.9800 .
C29 H29A 0.9800 .
C29 H29B 0.9800 .
C29 H29C 0.9800 .
C30 C32 1.50(3) .
C30 C31 1.52(2) .
C30 C33 1.55(2) .
C30 P3 1.858(13) .
C31 H31A 0.9800 .
C31 H31B 0.9800 .
C31 H31C 0.9800 .
C32 H32A 0.9800 .
C32 H32B 0.9800 .
C32 H32C 0.9800 .
C33 H33A 0.9800 .
C33 H33B 0.9800 .
C33 H33C 0.9800 .
C34 N8 1.325(17) .
C34 N7 1.364(16) .
C34 Au6 2.013(13) .
C35 C36 1.300(19) .
C35 N7 1.385(16) .
C35 H35 0.9500 .
C36 N8 1.393(16) .
C36 H36 0.9500 .
C37 C38 1.51(2) .
C37 C40 1.53(2) .
C37 C39 1.54(3) .
C37 P4 1.880(17) .
C38 H38A 0.9800 .
C38 H38B 0.9800 .
C38 H38C 0.9800 .
C39 H39A 0.9800 .
C39 H39B 0.9800 .
C39 H39C 0.9800 .
C40 H40A 0.9800 .
C40 H40B 0.9800 .
C40 H40C 0.9800 .
C41 C44 1.52(2) .
C41 C43 1.53(2) .
C41 C42 1.58(2) .
C41 P4 1.858(15) .
C42 H42A 0.9800 .
C42 H42B 0.9800 .
C42 H42C 0.9800 .
C43 H43A 0.9800 .
C43 H43B 0.9800 .
C43 H43C 0.9800 .
C44 H44A 0.9800 .
C44 H44B 0.9800 .
C44 H44C 0.9800 .
C45 N10 1.354(18) .
C45 N9 1.440(17) .
C45 Au9 1.976(13) .
C46 C47 1.36(2) .
C46 N9 1.414(17) .
C46 H46 0.9500 .
C47 N10 1.417(17) .
C47 H47 0.9500 .
C48 C50 1.57(2) .
C48 C51 1.57(2) .
C48 C49 1.59(2) .
C48 P5 1.810(17) .
C49 H49A 0.9800 .
C49 H49B 0.9800 .
C49 H49C 0.9800 .
C50 H50A 0.9800 .
C50 H50B 0.9800 .
C50 H50C 0.9800 .
C51 H51A 0.9800 .
C51 H51B 0.9800 .
C51 H51C 0.9800 .
C52 C54 1.48(2) .
C52 C55 1.48(2) .
C52 C53 1.52(2) .
C52 P5 1.866(16) .
C53 H53A 0.9800 .
C53 H53B 0.9800 .
C53 H53C 0.9800 .
C54 H54A 0.9800 .
C54 H54B 0.9800 .
C54 H54C 0.9800 .
C55 H55A 0.9800 .
C55 H55B 0.9800 .
C55 H55C 0.9800 .
C56 N12 1.338(16) .
C56 N11 1.400(16) .
C56 Au9 1.988(13) .
C57 C58 1.390(17) .
C57 N11 1.430(17) .
C57 H57 0.9500 .
C58 N12 1.421(17) .
C58 H58 0.9500 .
C59 C60 1.50(2) .
C59 C61 1.52(2) .
C59 C62 1.53(3) .
C59 P6 1.860(15) .
C60 H60A 0.9800 .
C60 H60B 0.9800 .
C60 H60C 0.9800 .
C61 H61A 0.9800 .
C61 H61B 0.9800 .
C61 H61C 0.9800 .
C62 H62A 0.9800 .
C62 H62B 0.9800 .
C62 H62C 0.9800 .
C63 C65 1.51(2) .
C63 C64 1.52(2) .
C63 C66 1.58(2) .
C63 P6 1.851(16) .
C64 H64A 0.9800 .
C64 H64B 0.9800 .
C64 H64C 0.9800 .
C65 H65A 0.9800 .
C65 H65B 0.9800 .
C65 H65C 0.9800 .
C66 H66A 0.9800 .
C66 H66B 0.9800 .
C66 H66C 0.9800 .
C67 Cl8 1.78(3) .
C67 Cl7 1.82(4) .
C67 H67A 0.9900 .
C67 H67B 0.9900 .
N1 P1 1.724(13) .
N2 Au3 2.001(11) .
N3 P2 1.758(12) .
N4 Au3 2.005(12) .
N5 P3 1.727(12) .
N6 Au1 2.044(11) .
N7 P4 1.735(12) .
N8 Au8 1.998(11) .
N9 P5 1.721(12) .
N10 Au8 1.973(11) .
N11 P6 1.712(11) .
N12 Au6 2.054(11) .
P1 Au2 2.232(4) .
P2 Au5 2.305(4) .
P3 Au5 2.314(4) .
P4 Au7 2.242(3) .
P5 Au10 2.316(4) .
P6 Au10 2.326(4) .
Cl1 Au2 2.296(4) .
Cl2 Au7 2.299(3) .
Cl3 Au11 2.271(8) .
Cl4 Au12 2.278(5) .
Cl5 Au13 2.312(11) .
Cl6 Au14 2.131(4) .
Au1 Au2 3.0846(8) .
Au3 Au4 3.3003(8) .
Au4 Au5 2.7523(7) .
Au6 Au7 3.0739(7) .
Au8 Au11 3.0863(5) .
Au8 Au9 3.3264(7) .
Au9 Au10 2.7608(7) .
Au11 Cl3 2.271(8) 2_677
Au11 Au8 3.0863(5) 2_677
Au12 Cl4 2.278(5) 2_667
Au13 Cl5 2.312(11) 2_666
Au14 Cl6 2.131(4) 2_766

loop_
_geom_torsion_atom_site_label_1
_geom_torsion_atom_site_label_2
_geom_torsion_atom_site_label_3
_geom_torsion_atom_site_label_4
_geom_torsion
N1 C2 C3 N2 -3.0(17)
N3 C13 C14 N4 -3.6(19)
N5 C24 C25 N6 0.7(19)
N7 C35 C36 N8 0.7(18)
N9 C46 C47 N10 2.7(19)
N11 C57 C58 N12 1.1(15)
C3 C2 N1 C1 2.8(17)
C3 C2 N1 P1 169.1(11)
N2 C1 N1 C2 -1.6(16)
Au1 C1 N1 C2 177.3(11)
N2 C1 N1 P1 -168.2(10)
Au1 C1 N1 P1 10.7(19)
N1 C1 N2 C3 -0.2(17)
Au1 C1 N2 C3 -179.1(11)
N1 C1 N2 Au3 179.2(9)
Au1 C1 N2 Au3 0.3(19)
C2 C3 N2 C1 2.0(17)
C2 C3 N2 Au3 -177.4(10)
C14 C13 N3 C12 2(2)
C14 C13 N3 P2 179.3(12)
N4 C12 N3 C13 1.0(19)
Au4 C12 N3 C13 178.5(14)
N4 C12 N3 P2 -176.8(11)
Au4 C12 N3 P2 1(2)
N3 C12 N4 C14 -3(2)
Au4 C12 N4 C14 178.9(12)
N3 C12 N4 Au3 179.3(10)
Au4 C12 N4 Au3 2(2)
C13 C14 N4 C12 4(2)
C13 C14 N4 Au3 -179.0(13)
C25 C24 N5 C23 -1.7(18)
C25 C24 N5 P3 -177.9(12)
N6 C23 N5 C24 2.2(16)
Au4 C23 N5 C24 174.0(11)
N6 C23 N5 P3 178.6(9)
Au4 C23 N5 P3 -9.6(17)
N5 C23 N6 C25 -1.7(16)
Au4 C23 N6 C25 -173.7(11)
N5 C23 N6 Au1 179.0(8)
Au4 C23 N6 Au1 7.0(15)
C24 C25 N6 C23 0.7(18)
C24 C25 N6 Au1 179.7(11)
N8 C34 N7 C35 0.8(18)
Au6 C34 N7 C35 176.3(12)
N8 C34 N7 P4 -175.0(11)
Au6 C34 N7 P4 0(2)
C36 C35 N7 C34 -0.9(18)
C36 C35 N7 P4 174.9(11)
N7 C34 N8 C36 -0.3(17)
Au6 C34 N8 C36 -176.3(11)
N7 C34 N8 Au8 172.9(10)
Au6 C34 N8 Au8 -3(2)
C35 C36 N8 C34 -0.2(19)
C35 C36 N8 Au8 -173.5(11)
C47 C46 N9 C45 -2.9(18)
C47 C46 N9 P5 173.8(12)
N10 C45 N9 C46 2.1(17)
Au9 C45 N9 C46 179.2(13)
N10 C45 N9 P5 -175.0(10)
Au9 C45 N9 P5 2(2)
N9 C45 N10 C47 -0.4(17)
Au9 C45 N10 C47 -177.8(12)
N9 C45 N10 Au8 179.8(9)
Au9 C45 N10 Au8 2.4(18)
C46 C47 N10 C45 -1.5(19)
C46 C47 N10 Au8 178.3(12)
N12 C56 N11 C57 -0.2(16)
Au9 C56 N11 C57 179.7(10)
N12 C56 N11 P6 174.6(10)
Au9 C56 N11 P6 -5.5(19)
C58 C57 N11 C56 -0.6(16)
C58 C57 N11 P6 -175.3(10)
N11 C56 N12 C58 0.9(16)
Au9 C56 N12 C58 -179.0(10)
N11 C56 N12 Au6 178.3(9)
Au9 C56 N12 Au6 -1.6(16)
C57 C58 N12 C56 -1.3(16)
C57 C58 N12 Au6 -178.1(10)
C2 N1 P1 C4 55.2(14)
C1 N1 P1 C4 -140.9(12)
C2 N1 P1 C8 -67.3(14)
C1 N1 P1 C8 96.6(13)
C2 N1 P1 Au2 174.9(11)
C1 N1 P1 Au2 -21.1(13)
C7 C4 P1 N1 -51.3(17)
C5 C4 P1 N1 72.4(13)
C6 C4 P1 N1 -171.7(11)
C7 C4 P1 C8 62.6(18)
C5 C4 P1 C8 -173.6(12)
C6 C4 P1 C8 -57.7(14)
C7 C4 P1 Au2 -173.2(14)
C5 C4 P1 Au2 -49.4(14)
C6 C4 P1 Au2 66.5(12)
C11 C8 P1 N1 -46.3(13)
C9 C8 P1 N1 -162.5(12)
C10 C8 P1 N1 73.8(13)
C11 C8 P1 C4 -161.1(12)
C9 C8 P1 C4 82.7(15)
C10 C8 P1 C4 -40.9(15)
C11 C8 P1 Au2 74.3(12)
C9 C8 P1 Au2 -41.9(13)
C10 C8 P1 Au2 -165.5(11)
C13 N3 P2 C19 -61.7(16)
C12 N3 P2 C19 115.6(13)
C13 N3 P2 C15 64.0(16)
C12 N3 P2 C15 -118.6(14)
C13 N3 P2 Au5 -178.7(14)
C12 N3 P2 Au5 -1.4(14)
C21 C19 P2 N3 -174.8(12)
C22 C19 P2 N3 65.2(15)
C20 C19 P2 N3 -55.6(14)
C21 C19 P2 C15 69.7(15)
C22 C19 P2 C15 -50.3(17)
C20 C19 P2 C15 -171.1(13)
C21 C19 P2 Au5 -57.8(13)
C22 C19 P2 Au5 -177.8(13)
C20 C19 P2 Au5 61.4(13)
C18 C15 P2 N3 55.8(17)
C16 C15 P2 N3 176.8(12)
C17 C15 P2 N3 -59.8(16)
C18 C15 P2 C19 171.5(15)
C16 C15 P2 C19 -67.5(15)
C17 C15 P2 C19 55.9(18)
C18 C15 P2 Au5 -61.1(16)
C16 C15 P2 Au5 59.9(14)
C17 C15 P2 Au5 -176.8(14)
C24 N5 P3 C30 -59.1(15)
C23 N5 P3 C30 125.3(11)
C24 N5 P3 C26 65.7(15)
C23 N5 P3 C26 -109.9(11)
C24 N5 P3 Au5 -176.7(13)
C23 N5 P3 Au5 7.7(11)
C32 C30 P3 N5 -54.2(15)
C31 C30 P3 N5 -167.8(12)
C33 C30 P3 N5 70.2(14)
C32 C30 P3 C26 -170.6(14)
C31 C30 P3 C26 75.8(14)
C33 C30 P3 C26 -46.1(16)
C32 C30 P3 Au5 63.0(14)
C31 C30 P3 Au5 -50.6(13)
C33 C30 P3 Au5 -172.5(12)
C27 C26 P3 N5 64.4(14)
C29 C26 P3 N5 -178.9(14)
C28 C26 P3 N5 -56.6(15)
C27 C26 P3 C30 -178.7(12)
C29 C26 P3 C30 -62.0(16)
C28 C26 P3 C30 60.3(16)
C27 C26 P3 Au5 -52.5(14)
C29 C26 P3 Au5 64.2(15)
C28 C26 P3 Au5 -173.6(13)
C34 N7 P4 C41 -127.0(13)
C35 N7 P4 C41 57.9(14)
C34 N7 P4 C37 110.1(14)
C35 N7 P4 C37 -65.0(14)
C34 N7 P4 Au7 -9.7(14)
C35 N7 P4 Au7 175.2(11)
C44 C41 P4 N7 -54.6(16)
C43 C41 P4 N7 69.5(12)
C42 C41 P4 N7 -175.4(10)
C44 C41 P4 C37 59.6(18)
C43 C41 P4 C37 -176.2(11)
C42 C41 P4 C37 -61.1(12)
C44 C41 P4 Au7 -175.4(14)
C43 C41 P4 Au7 -51.3(13)
C42 C41 P4 Au7 63.8(10)
C38 C37 P4 N7 -45.8(14)
C40 C37 P4 N7 77.7(15)
C39 C37 P4 N7 -159.3(11)
C38 C37 P4 C41 -160.3(12)
C40 C37 P4 C41 -36.7(17)
C39 C37 P4 C41 86.2(13)
C38 C37 P4 Au7 75.9(13)
C40 C37 P4 Au7 -160.5(13)
C39 C37 P4 Au7 -37.6(12)
C46 N9 P5 C48 -64.3(15)
C45 N9 P5 C48 112.1(13)
C46 N9 P5 C52 59.2(15)
C45 N9 P5 C52 -124.4(12)
C46 N9 P5 Au10 -178.7(13)
C45 N9 P5 Au10 -2.3(13)
C50 C48 P5 N9 -49.4(14)
C51 C48 P5 N9 -169.7(12)
C49 C48 P5 N9 68.6(13)
C50 C48 P5 C52 -165.3(13)
C51 C48 P5 C52 74.3(14)
C49 C48 P5 C52 -47.3(14)
C50 C48 P5 Au10 65.6(13)
C51 C48 P5 Au10 -54.7(13)
C49 C48 P5 Au10 -176.4(10)
C54 C52 P5 N9 -176.3(14)
C55 C52 P5 N9 -51.4(16)
C53 C52 P5 N9 64.7(14)
C54 C52 P5 C48 -60.9(16)
C55 C52 P5 C48 64.0(17)
C53 C52 P5 C48 -179.9(13)
C54 C52 P5 Au10 65.1(15)
C55 C52 P5 Au10 -170.0(13)
C53 C52 P5 Au10 -53.9(13)
C56 N11 P6 C63 123.1(12)
C57 N11 P6 C63 -63.0(13)
C56 N11 P6 C59 -112.4(12)
C57 N11 P6 C59 61.5(13)
C56 N11 P6 Au10 5.6(13)
C57 N11 P6 Au10 179.5(10)
C65 C63 P6 N11 -60.7(13)
C64 C63 P6 N11 60.5(14)
C66 C63 P6 N11 179.9(11)
C65 C63 P6 C59 -176.4(12)
C64 C63 P6 C59 -55.1(15)
C66 C63 P6 C59 64.3(14)
C65 C63 P6 Au10 54.9(13)
C64 C63 P6 Au10 176.2(11)
C66 C63 P6 Au10 -64.4(12)
C60 C59 P6 N11 166.4(13)
C61 C59 P6 N11 -67.8(17)
C62 C59 P6 N11 51.8(12)
C60 C59 P6 C63 -77.5(15)
C61 C59 P6 C63 48.3(18)
C62 C59 P6 C63 167.9(11)
C60 C59 P6 Au10 50.8(15)
C61 C59 P6 Au10 176.6(14)
C62 C59 P6 Au10 -63.8(12)

loop_
_platon_squeeze_void_nr
_platon_squeeze_void_average_x
_platon_squeeze_void_average_y
_platon_squeeze_void_average_z
_platon_squeeze_void_volume
_platon_squeeze_void_count_electrons
1 -0.188 0.363 0.273 363.1 124.5
2 0.188 0.637 0.727 363.4 135.6
3 0.026 0.235 0.465 10.7 1.9
4 0.090 0.163 0.472 5.9 0.5
5 0.202 0.183 0.436 11.1 0.2
6 0.381 0.158 0.870 103.6 47.9
7 0.618 0.842 0.130 103.6 39.3
8 0.805 0.817 0.562 12.0 2.3
9 0.925 0.830 0.526 7.1 0.8
10 0.981 0.758 0.537 8.3 2.8
